data_9013873
loop_
_publ_author_name
'Camara, F.'
'Nestola, F.'
'Angel, R. J.'
'Ohashi, H.'

_publ_section_title
;
 Spontaneous strain variations through the low-temperature displacive
 phase transition of LiGaSi2O6 clinopyroxene
 Note: T = 673 K
;
_journal_name_full 'European Journal of Mineralogy'
_journal_page_first 599
_journal_page_last 614
_journal_paper_doi 10.1127/0935-1221/2009/0021-1926
_journal_volume 21
_journal_year 2009
_chemical_compound_source Synthetic
_chemical_formula_structural LiGa(Si2O6)
_chemical_formula_sum 'Ga Li O6 Si2'
_space_group_IT_number 15
_symmetry_space_group_name_Hall '-C 2yc'
_symmetry_space_group_name_H-M 'C 1 2/c 1'
_cell_angle_alpha 90
_cell_angle_beta 110.169
_cell_angle_gamma 90
_cell_length_a 9.5942
_cell_length_b 8.6018
_cell_length_c 5.2752
_cell_formula_units_Z 4
_cell_volume 408.653
_database_code_amcsd 0007319
_diffrn_ambient_temperature 673
_exptl_crystal_density_diffrn 3.719
_cod_original_formula_sum 'Li Ga Si2 O6'
_cod_database_code 9013873
_amcsd_formula_title LiGaSi2O6

loop_
_space_group_symop_operation_xyz
x,y,z
1/2+x,1/2+y,z
x,-y,1/2+z
1/2+x,1/2-y,1/2+z
-x,y,1/2-z
1/2-x,1/2+y,1/2-z
-x,-y,-z
1/2-x,1/2-y,-z

loop_
_atom_site_aniso_label
_atom_site_aniso_U_11
_atom_site_aniso_U_22
_atom_site_aniso_U_33
_atom_site_aniso_U_12
_atom_site_aniso_U_13
_atom_site_aniso_U_23
LiM2 0.04900 0.04400 0.02900 0.00000 0.01000 0.00000
GaM1 0.01140 0.01150 0.01120 0.00000 0.00312 0.00000
Si 0.00940 0.01090 0.00880 -0.00160 0.00270 -0.00020
O1 0.00940 0.01430 0.01250 -0.00150 0.00310 0.00050
O2 0.02150 0.01420 0.02370 -0.00600 0.01030 -0.00340
O3 0.01410 0.03040 0.01500 -0.00060 0.00520 -0.00780

loop_
_atom_site_label
_atom_site_fract_x
_atom_site_fract_y
_atom_site_fract_z
_atom_site_U_iso_or_equiv
LiM2 0.00000 0.26910 0.25000 0.04200
GaM1 0.00000 0.90011 0.25000 0.01160
Si 0.29621 0.09094 0.25869 0.00980
O1 0.11410 0.08360 0.14330 0.01230
O2 0.36570 0.26060 0.32140 0.01920
O3 0.35610 -0.00040 0.04720 0.01980

loop_
_cod_related_entry_id
_cod_related_entry_database
_cod_related_entry_code
1 AMCSD 0007319
